data_2016237
loop_
_publ_author_name
'Gabriela Leyva'
'Griselda Polla'
'Mar\'ia Teresa Garland '
'Ricardo Baggio'

_publ_section_title
;
 [Ba~6~(C~2~H~3~O~2~)~12~(H~2~O)~3.5~], a new hydrate of barium acetate
;
_journal_coeditor_code BM3038
_journal_issue 11
_journal_name_full 'Acta Crystallographica Section C'
_journal_page_first m534
_journal_page_last m536
_journal_paper_doi 10.1107/S0108270107048433
_journal_volume 63
_journal_year 2007
_chemical_formula_iupac '[Ba6 (C2 H3 O2)12 (H2 O)3.5]'
_chemical_formula_moiety 'C24 H43 Ba6 O27.50'
_chemical_formula_sum 'C24 H43 Ba6 O27.5'
_chemical_formula_weight 1595.62
_chemical_name_systematic
;triaquahemiaquadi-\m~5~-acetato-tri-\m~4~-acetato-tri-\m~3~-acetato-tri-\m~2~-
acetato-\m~2~-acetato-hexabarium(II)
;
_space_group_IT_number 14
_symmetry_cell_setting monoclinic
_symmetry_space_group_name_Hall '-P 2yn'
_symmetry_space_group_name_H-M 'P 1 21/n 1'
_atom_sites_solution_hydrogens mixed
_atom_sites_solution_primary direct
_atom_sites_solution_secondary difmap
_audit_creation_method SHELXL97
_cell_angle_alpha 90.00
_cell_angle_beta 113.19(3)
_cell_angle_gamma 90.00
_cell_formula_units_Z 4
_cell_length_a 14.040(3)
_cell_length_b 19.903(4)
_cell_length_c 17.721(4)
_cell_measurement_reflns_used 8703
_cell_measurement_temperature 294(2)
_cell_measurement_theta_max 27.89
_cell_measurement_theta_min 2.39
_cell_volume 4552(2)
_computing_cell_refinement 'SAINT-NT (Bruker, 2001)'
_computing_data_collection 'SMART-NT (Bruker, 2001)'
_computing_data_reduction 'SAINT-NT (Bruker, 2001)'
_computing_molecular_graphics 'SHELXTL-NT (Bruker, 2001)'
_computing_publication_material 'SHELXTL-NT (Bruker, 2001) and PLATON (Spek, 2003)'
_computing_structure_refinement 'SHELXL97 (Sheldrick, 1997)'
_computing_structure_solution 'SHELXS97 (Sheldrick, 1997)'
_diffrn_ambient_temperature 294(2)
_diffrn_measured_fraction_theta_full 0.998
_diffrn_measured_fraction_theta_max 0.932
_diffrn_measurement_device_type 'Bruker SMART? CCD area-detector'
_diffrn_measurement_method '\f and \w'
_diffrn_radiation_monochromator graphite
_diffrn_radiation_source 'sealed tube'
_diffrn_radiation_type MoK\a
_diffrn_radiation_wavelength 0.71073
_diffrn_reflns_av_R_equivalents 0.0422
_diffrn_reflns_av_sigmaI/netI 0.0428
_diffrn_reflns_limit_h_max 18
_diffrn_reflns_limit_h_min -18
_diffrn_reflns_limit_k_max 24
_diffrn_reflns_limit_k_min -25
_diffrn_reflns_limit_l_max 22
_diffrn_reflns_limit_l_min -22
_diffrn_reflns_number 38138
_diffrn_reflns_theta_full 26.00
_diffrn_reflns_theta_max 28.03
_diffrn_reflns_theta_min 1.88
_diffrn_standards_number 0
_exptl_absorpt_coefficient_mu 5.193
_exptl_absorpt_correction_T_max 0.36
_exptl_absorpt_correction_T_min 0.24
_exptl_absorpt_correction_type multi-scan
_exptl_absorpt_process_details '(SADABS; Sheldrick, 2001)'
_exptl_crystal_colour colourless
_exptl_crystal_density_diffrn 2.328
_exptl_crystal_density_method 'not measured'
_exptl_crystal_description block
_exptl_crystal_F_000 2972
_exptl_crystal_size_max 0.36
_exptl_crystal_size_mid 0.24
_exptl_crystal_size_min 0.20
_refine_diff_density_max 1.206
_refine_diff_density_min -0.786
_refine_ls_extinction_method none
_refine_ls_goodness_of_fit_ref 1.113
_refine_ls_hydrogen_treatment mixed
_refine_ls_matrix_type full
_refine_ls_number_parameters 559
_refine_ls_number_reflns 10282
_refine_ls_number_restraints 13
_refine_ls_restrained_S_all 1.112
_refine_ls_R_factor_all 0.0499
_refine_ls_R_factor_gt 0.0402
_refine_ls_shift/su_max 0.004
_refine_ls_shift/su_mean 0.000
_refine_ls_structure_factor_coef Fsqd
_refine_ls_weighting_details 'calc w = 1/[\s^2^(Fo^2^)+(0.0378P)^2^+2.7573P] where P=(Fo^2^+2Fc^2^)/3'
_refine_ls_weighting_scheme calc
_refine_ls_wR_factor_gt 0.0828
_refine_ls_wR_factor_ref 0.0867
_reflns_number_gt 8906
_reflns_number_total 10282
_reflns_threshold_expression I>2\s(I)
_cod_data_source_file bm3038.cif
_cod_data_source_block I
_cod_depositor_comments
;
The following automatic conversions were performed:

'_atom_sites_solution_hydrogens' value 'geom and difmap' was changed
to 'mixed'.

Automatic conversion script
Id: cif_fix_values 6452 2018-10-05 10:23:21Z andrius 
;
_cod_original_cell_volume 4551.6(19)
_cod_original_sg_symbol_H-M 'P 21/n'
_cod_original_formula_sum 'C24 H43 Ba6 O27.50'
_cod_database_code 2016237
_cod_database_fobs_code 2016237

loop_
_symmetry_equiv_pos_as_xyz
'x, y, z'
'x+1/2, -y+1/2, z+1/2'
'-x, -y, -z'
'-x-1/2, y-1/2, -z-1/2'

loop_
_atom_site_type_symbol
_atom_site_label
_atom_site_fract_x
_atom_site_fract_y
_atom_site_fract_z
_atom_site_U_iso_or_equiv
_atom_site_adp_type
_atom_site_calc_flag
_atom_site_refinement_flags
_atom_site_occupancy
_atom_site_disorder_assembly
_atom_site_disorder_group
Ba Ba1 0.41960(3) 0.467956(17) 0.30949(2) 0.03100(9) Uani d . 1 . .
Ba Ba2 0.29624(3) 0.271290(16) 0.002437(19) 0.02498(8) Uani d . 1 . .
Ba Ba3 0.33300(3) 0.108571(17) 0.173896(19) 0.02673(9) Uani d . 1 . .
Ba Ba4 0.54205(2) 0.280167(16) 0.259917(19) 0.02372(8) Uani d . 1 . .
Ba Ba5 0.25680(2) 0.065510(16) -0.088808(19) 0.02378(8) Uani d . 1 . .
Ba Ba6 0.71783(2) 0.088388(17) 0.27067(2) 0.02498(8) Uani d . 1 . .
O O1A 0.3258(3) 0.6028(2) 0.2779(3) 0.0428(11) Uani d . 1 . .
O O2A 0.4270(3) 0.5761(2) 0.2141(3) 0.0439(11) Uani d . 1 A .
C C1A 0.3576(5) 0.6108(3) 0.2222(4) 0.0350(14) Uani d . 1 . .
C C2A 0.3080(7) 0.6654(4) 0.1585(5) 0.070(2) Uani d . 1 A .
H H2AA 0.2449 0.6803 0.1622 0.105 Uiso calc R 1 . .
H H2AB 0.2930 0.6478 0.1046 0.105 Uiso calc R 1 . .
H H2AC 0.3549 0.7027 0.1685 0.105 Uiso calc R 1 . .
O O1B 0.2160(4) -0.0141(2) 0.1145(3) 0.0531(13) Uani d . 1 . .
O O2B 0.3324(3) -0.0022(2) 0.0620(2) 0.0375(10) Uani d . 1 . .
C C1B 0.2814(5) -0.0379(3) 0.0904(3) 0.0341(14) Uani d . 1 . .
C C2B 0.2993(6) -0.1125(3) 0.0972(5) 0.0540(19) Uani d . 1 . .
H H2BA 0.2339 -0.1353 0.0789 0.081 Uiso calc R 1 . .
H H2BB 0.3398 -0.1241 0.1533 0.081 Uiso calc R 1 . .
H H2BC 0.3356 -0.1256 0.0636 0.081 Uiso calc R 1 . .
O O1C 0.4515(4) 0.1729(3) 0.3126(3) 0.0554(14) Uani d . 1 A .
O O2C 0.5943(4) 0.2083(3) 0.4092(3) 0.0573(14) Uani d . 1 . .
C C1C 0.5166(5) 0.1711(3) 0.3843(4) 0.0369(14) Uani d . 1 . .
C C2C 0.4966(6) 0.1264(4) 0.4452(4) 0.064(2) Uani d . 1 A .
H H2CA 0.5614 0.1120 0.4865 0.096 Uiso calc R 1 . .
H H2CB 0.4575 0.0878 0.4173 0.096 Uiso calc R 1 . .
H H2CC 0.4581 0.1508 0.4705 0.096 Uiso calc R 1 . .
O O1D 0.0750(3) 0.0816(2) -0.2460(2) 0.0370(10) Uani d D 1 . .
O O2D 0.2057(3) 0.0392(2) -0.2693(3) 0.0415(11) Uani d D 1 . .
C C1D 0.1121(5) 0.0531(3) -0.2918(3) 0.0304(13) Uani d . 1 . .
C C2D 0.0377(6) 0.0352(3) -0.3779(4) 0.0479(18) Uani d . 1 . .
H H2DA -0.0279 0.0226 -0.3773 0.072 Uiso calc RD 1 . .
H H2DB 0.0653 -0.0016 -0.3979 0.072 Uiso calc RD 1 . .
H H2DC 0.0286 0.0734 -0.4133 0.072 Uiso calc R 1 . .
O O1E 0.1032(3) -0.0375(2) -0.1021(3) 0.0370(10) Uani d . 1 . .
O O2E 0.2237(3) -0.0661(2) -0.1455(2) 0.0363(10) Uani d . 1 . .
C C1E 0.1496(5) -0.0807(3) -0.1267(3) 0.0306(13) Uani d . 1 . .
C C2E 0.1179(6) -0.1538(3) -0.1326(4) 0.0471(17) Uani d . 1 . .
H H2EA 0.0441 -0.1568 -0.1496 0.071 Uiso calc R 1 . .
H H2EB 0.1514 -0.1748 -0.0799 0.071 Uiso calc R 1 . .
H H2EC 0.1380 -0.1762 -0.1720 0.071 Uiso calc R 1 . .
O O1F 0.7352(3) 0.2245(2) 0.2716(3) 0.0447(12) Uani d . 1 A .
O O2F 0.7609(3) 0.3065(2) 0.3594(2) 0.0336(9) Uani d . 1 . .
C C1F 0.7853(4) 0.2743(3) 0.3090(3) 0.0277(12) Uani d . 1 . .
C C2F 0.8785(5) 0.2968(4) 0.2933(4) 0.0491(18) Uani d . 1 A .
H H2FA 0.9180 0.2582 0.2903 0.074 Uiso calc R 1 . .
H H2FB 0.9209 0.3255 0.3372 0.074 Uiso calc R 1 . .
H H2FC 0.8560 0.3209 0.2423 0.074 Uiso calc R 1 . .
O O1G 0.2631(4) 0.3971(2) 0.0529(3) 0.0433(11) Uani d . 1 . .
O O2G 0.2691(4) 0.4012(2) -0.0689(3) 0.0493(12) Uani d . 1 . .
C C1G 0.2633(5) 0.4298(3) -0.0081(4) 0.0391(15) Uani d . 1 . .
C C2G 0.2565(7) 0.5050(3) -0.0078(5) 0.066(2) Uani d . 1 . .
H H2GA 0.1965 0.5182 0.0018 0.098 Uiso calc R 1 . .
H H2GB 0.2513 0.5223 -0.0599 0.098 Uiso calc R 1 . .
H H2GC 0.3176 0.5228 0.0350 0.098 Uiso calc R 1 . .
O O1H 0.3580(3) 0.3354(2) 0.2557(3) 0.0412(11) Uani d . 1 A .
O O2H 0.3283(3) 0.2543(2) 0.1638(2) 0.0308(9) Uani d . 1 A .
C C1H 0.2989(4) 0.2961(3) 0.2038(3) 0.0285(12) Uani d . 1 . .
C C2H 0.1850(5) 0.2988(4) 0.1854(5) 0.058(2) Uani d . 1 A .
H H2HA 0.1492 0.3196 0.1328 0.087 Uiso calc R 1 . .
H H2HB 0.1739 0.3246 0.2270 0.087 Uiso calc R 1 . .
H H2HC 0.1592 0.2541 0.1845 0.087 Uiso calc R 1 . .
O O1I 0.4191(4) 0.0041(3) 0.2828(4) 0.0674(16) Uani d . 1 A .
O O2I 0.5612(4) 0.0072(3) 0.2623(4) 0.0731(18) Uani d . 1 A .
C C1I 0.5040(5) -0.0193(3) 0.2915(4) 0.0394(15) Uani d . 1 . .
C C2I 0.5351(6) -0.0837(4) 0.3357(6) 0.072(3) Uani d . 1 A .
H H2IA 0.5250 -0.0815 0.3862 0.108 Uiso calc R 1 . .
H H2IB 0.6069 -0.0922 0.3475 0.108 Uiso calc R 1 . .
H H2IC 0.4937 -0.1194 0.3023 0.108 Uiso calc R 1 . .
O O1J 0.5313(3) 0.1479(2) 0.1672(2) 0.0375(10) Uani d . 1 A .
O O2J 0.3988(3) 0.1464(2) 0.0469(2) 0.0316(9) Uani d . 1 A .
C C1J 0.4943(4) 0.1462(3) 0.0894(3) 0.0284(12) Uani d . 1 . .
C C2J 0.5669(5) 0.1434(4) 0.0460(4) 0.0433(16) Uani d . 1 A .
H H2JA 0.5354 0.1649 -0.0065 0.065 Uiso calc R 1 . .
H H2JB 0.5816 0.0973 0.0384 0.065 Uiso calc R 1 . .
H H2JC 0.6303 0.1660 0.0783 0.065 Uiso calc R 1 . .
O O1K 0.4705(4) 0.2987(3) -0.0308(3) 0.0494(12) Uani d . 1 A .
O O2K 0.5107(3) 0.2971(2) 0.1024(2) 0.0377(10) Uani d . 1 A .
C C1K 0.5350(5) 0.3043(3) 0.0414(4) 0.0335(13) Uani d . 1 . .
C C2K 0.6452(6) 0.3200(4) 0.0566(5) 0.061(2) Uani d . 1 A .
H H2KA 0.6902 0.3004 0.1077 0.091 Uiso calc R 1 . .
H H2KB 0.6549 0.3678 0.0589 0.091 Uiso calc R 1 . .
H H2KC 0.6614 0.3019 0.0128 0.091 Uiso calc R 1 . .
O O1L 0.0663(3) 0.1279(2) -0.1012(2) 0.0346(10) Uani d . 1 . .
O O2L 0.1865(3) 0.1528(2) 0.0186(2) 0.0406(11) Uani d . 1 . .
C C1L 0.0932(4) 0.1494(3) -0.0295(4) 0.0306(13) Uani d . 1 . .
C C2L 0.0114(6) 0.1716(5) 0.0005(5) 0.068(3) Uani d . 1 . .
H H2LA -0.0528 0.1789 -0.0456 0.102 Uiso calc R 1 . .
H H2LB 0.0330 0.2125 0.0312 0.102 Uiso calc R 1 . .
H H2LC 0.0020 0.1373 0.0351 0.102 Uiso calc R 1 . .
O O1W 0.9217(3) 0.1232(3) 0.3323(3) 0.0422(11) Uani d D 1 A .
H H1WA 0.970(3) 0.112(4) 0.317(3) 0.063 Uiso d D 1 . .
H H1WB 0.945(4) 0.135(4) 0.3822(15) 0.063 Uiso d D 1 . .
O O2W 0.4395(4) 0.0299(3) -0.1132(3) 0.0523(13) Uani d D 1 . .
H H2WA 0.5026(17) 0.027(4) -0.081(3) 0.078 Uiso d D 1 . .
H H2WB 0.431(5) 0.028(4) -0.1631(11) 0.078 Uiso d D 1 . .
O O3W 0.2406(4) 0.4713(3) 0.1754(3) 0.0574(14) Uani d D 1 A .
H H3WA 0.241(5) 0.446(4) 0.137(4) 0.086 Uiso d D 1 . .
H H3WB 0.180(3) 0.475(4) 0.175(5) 0.086 Uiso d D 1 . .
O O4W 0.4909(15) 0.4867(11) 0.4863(10) 0.055(4) Uani d PD 0.50 A -1
H H4WB 0.556(3) 0.483(10) 0.515(9) 0.082 Uiso d PD 0.50 B -1
H H4WA 0.457(11) 0.474(10) 0.514(8) 0.082 Uiso d PD 0.50 C -1

loop_
_atom_site_aniso_label
_atom_site_aniso_U_11
_atom_site_aniso_U_22
_atom_site_aniso_U_33
_atom_site_aniso_U_12
_atom_site_aniso_U_13
_atom_site_aniso_U_23
Ba1 0.02427(18) 0.02735(19) 0.0437(2) 0.00338(13) 0.01593(16) 0.00432(15)
Ba2 0.02668(18) 0.02526(18) 0.01978(16) 0.00244(13) 0.00569(13) -0.00036(13)
Ba3 0.02825(18) 0.02906(19) 0.02241(16) -0.00784(14) 0.00948(14) -0.00105(13)
Ba4 0.02144(16) 0.02400(17) 0.02287(16) -0.00041(12) 0.00565(13) 0.00096(13)
Ba5 0.02419(17) 0.02304(17) 0.02283(16) 0.00192(12) 0.00787(13) -0.00023(13)
Ba6 0.02409(17) 0.02563(18) 0.02670(17) 0.00063(13) 0.01159(14) -0.00140(13)
O1A 0.048(3) 0.044(3) 0.049(3) 0.000(2) 0.032(2) 0.002(2)
O2A 0.040(3) 0.047(3) 0.058(3) 0.007(2) 0.033(2) 0.015(2)
C1A 0.038(4) 0.034(3) 0.036(3) -0.007(3) 0.018(3) -0.001(3)
C2A 0.088(6) 0.064(6) 0.067(5) 0.032(5) 0.040(5) 0.029(4)
O1B 0.069(3) 0.048(3) 0.065(3) -0.012(3) 0.050(3) -0.010(2)
O2B 0.042(2) 0.041(3) 0.032(2) -0.007(2) 0.016(2) 0.0065(19)
C1B 0.038(3) 0.036(3) 0.024(3) -0.007(3) 0.007(3) -0.002(3)
C2B 0.070(5) 0.037(4) 0.063(5) 0.000(4) 0.035(4) 0.008(3)
O1C 0.062(3) 0.061(3) 0.027(2) -0.027(3) 0.000(2) 0.008(2)
O2C 0.039(3) 0.060(3) 0.049(3) -0.018(2) -0.008(2) 0.024(2)
C1C 0.034(3) 0.038(4) 0.031(3) -0.006(3) 0.004(3) 0.003(3)
C2C 0.057(5) 0.085(6) 0.039(4) -0.032(4) 0.007(4) 0.018(4)
O1D 0.049(3) 0.034(2) 0.032(2) 0.006(2) 0.020(2) -0.0019(18)
O2D 0.038(3) 0.040(3) 0.044(3) 0.008(2) 0.014(2) -0.003(2)
C1D 0.041(4) 0.022(3) 0.024(3) 0.002(2) 0.009(3) 0.007(2)
C2D 0.062(5) 0.041(4) 0.032(3) 0.001(3) 0.010(3) -0.002(3)
O1E 0.045(3) 0.032(2) 0.037(2) 0.0051(19) 0.019(2) -0.0018(19)
O2E 0.040(2) 0.035(2) 0.041(2) -0.0003(19) 0.025(2) -0.0041(19)
C1E 0.037(3) 0.034(3) 0.016(3) 0.003(3) 0.006(2) -0.004(2)
C2E 0.062(5) 0.033(4) 0.050(4) -0.008(3) 0.027(4) -0.008(3)
O1F 0.033(2) 0.029(2) 0.069(3) -0.0045(18) 0.016(2) -0.017(2)
O2F 0.036(2) 0.033(2) 0.029(2) -0.0014(18) 0.0098(19) -0.0016(18)
C1F 0.022(3) 0.031(3) 0.026(3) 0.004(2) 0.006(2) 0.006(2)
C2F 0.052(4) 0.046(4) 0.059(5) -0.013(3) 0.032(4) -0.008(3)
O1G 0.064(3) 0.034(2) 0.037(2) 0.009(2) 0.026(2) 0.003(2)
O2G 0.082(4) 0.041(3) 0.035(2) 0.009(2) 0.033(3) 0.002(2)
C1G 0.043(4) 0.032(4) 0.037(3) 0.009(3) 0.011(3) 0.004(3)
C2G 0.101(7) 0.030(4) 0.061(5) 0.013(4) 0.026(5) 0.009(3)
O1H 0.033(2) 0.042(3) 0.044(3) 0.000(2) 0.010(2) -0.017(2)
O2H 0.032(2) 0.034(2) 0.025(2) 0.0045(17) 0.0095(18) -0.0030(17)
C1H 0.029(3) 0.031(3) 0.025(3) -0.003(2) 0.011(2) -0.001(2)
C2H 0.035(4) 0.073(5) 0.061(5) 0.003(4) 0.014(4) -0.012(4)
O1I 0.052(3) 0.066(4) 0.087(4) 0.016(3) 0.031(3) 0.029(3)
O2I 0.083(4) 0.078(4) 0.087(4) -0.043(3) 0.064(4) -0.024(3)
C1I 0.035(4) 0.047(4) 0.038(3) -0.012(3) 0.016(3) -0.001(3)
C2I 0.058(5) 0.052(5) 0.093(7) 0.006(4) 0.015(5) 0.016(5)
O1J 0.028(2) 0.043(3) 0.033(2) 0.0014(19) 0.0025(18) 0.0051(19)
O2J 0.027(2) 0.034(2) 0.031(2) 0.0004(17) 0.0079(18) 0.0069(17)
C1J 0.023(3) 0.024(3) 0.033(3) 0.001(2) 0.006(3) 0.007(2)
C2J 0.032(3) 0.056(4) 0.046(4) 0.009(3) 0.020(3) 0.005(3)
O1K 0.050(3) 0.065(3) 0.031(2) -0.003(2) 0.013(2) 0.011(2)
O2K 0.046(3) 0.038(2) 0.033(2) -0.006(2) 0.021(2) 0.0028(19)
C1K 0.039(3) 0.029(3) 0.037(3) 0.001(3) 0.019(3) 0.004(3)
C2K 0.053(5) 0.072(6) 0.064(5) -0.007(4) 0.030(4) -0.004(4)
O1L 0.034(2) 0.041(2) 0.022(2) -0.0002(19) 0.0042(18) -0.0077(18)
O2L 0.029(2) 0.051(3) 0.033(2) -0.007(2) 0.0028(19) 0.001(2)
C1L 0.025(3) 0.033(3) 0.037(3) -0.003(2) 0.015(3) -0.002(3)
C2L 0.043(4) 0.100(7) 0.075(6) -0.012(4) 0.039(4) -0.040(5)
O1W 0.028(2) 0.056(3) 0.040(3) 0.000(2) 0.011(2) -0.014(2)
O2W 0.039(3) 0.068(4) 0.053(3) 0.004(3) 0.021(2) -0.001(3)
O3W 0.043(3) 0.075(4) 0.048(3) 0.008(3) 0.011(2) -0.019(3)
O4W 0.034(7) 0.093(16) 0.037(10) -0.013(8) 0.015(8) -0.009(6)

loop_
_atom_type_symbol
_atom_type_description
_atom_type_scat_dispersion_real
_atom_type_scat_dispersion_imag
_atom_type_scat_source
C C 0.0033 0.0016 'International Tables Vol C Tables 4.2.6.8 and 6.1.1.4'
H H 0.0000 0.0000 'International Tables Vol C Tables 4.2.6.8 and 6.1.1.4'
O O 0.0106 0.0060 'International Tables Vol C Tables 4.2.6.8 and 6.1.1.4'
Ba Ba -0.3244 2.2819 'International Tables Vol C Tables 4.2.6.8 and 6.1.1.4'

loop_
_geom_angle_atom_site_label_1
_geom_angle_atom_site_label_2
_geom_angle_atom_site_label_3
_geom_angle_site_symmetry_1
_geom_angle_site_symmetry_3
_geom_angle
O3W Ba1 O1B . 4_666 80.98(16)
O3W Ba1 O2A . . 71.83(16)
O1B Ba1 O2A 4_666 . 113.43(13)
O3W Ba1 O1L . 2 137.68(15)
O1B Ba1 O1L 4_666 2 107.97(13)
O2A Ba1 O1L . 2 132.92(12)
O3W Ba1 O1E . 2 144.56(16)
O1B Ba1 O1E 4_666 2 108.89(14)
O2A Ba1 O1E . 2 73.08(13)
O1L Ba1 O1E 2 2 73.14(12)
O3W Ba1 O1H . . 70.74(15)
O1B Ba1 O1H 4_666 . 96.18(14)
O2A Ba1 O1H . . 126.98(14)
O1L Ba1 O1H 2 . 67.23(12)
O1E Ba1 O1H 2 . 138.02(12)
O3W Ba1 O1D . 2 105.97(14)
O1B Ba1 O1D 4_666 2 165.55(13)
O2A Ba1 O1D . 2 80.96(12)
O1L Ba1 O1D 2 2 58.31(11)
O1E Ba1 O1D 2 2 73.00(12)
O1H Ba1 O1D . 2 74.85(12)
O3W Ba1 O1A . . 67.52(15)
O1B Ba1 O1A 4_666 . 68.35(13)
O2A Ba1 O1A . . 45.23(12)
O1L Ba1 O1A 2 . 154.69(12)
O1E Ba1 O1A 2 . 84.26(12)
O1H Ba1 O1A . . 137.15(13)
O1D Ba1 O1A 2 . 125.89(11)
O3W Ba1 O4W . . 138.7(4)
O1B Ba1 O4W 4_666 . 57.9(4)
O2A Ba1 O4W . . 118.6(4)
O1L Ba1 O4W 2 . 67.3(5)
O1E Ba1 O4W 2 . 59.0(4)
O1H Ba1 O4W . . 114.4(4)
O1D Ba1 O4W 2 . 115.0(4)
O1A Ba1 O4W . . 91.5(5)
O2C Ba2 O2H 2_454 . 111.09(15)
O2C Ba2 O1G 2_454 . 77.92(14)
O2H Ba2 O1G . . 75.71(12)
O2C Ba2 O1K 2_454 . 129.88(15)
O2H Ba2 O1K . . 116.66(12)
O1G Ba2 O1K . . 99.46(15)
O2C Ba2 O2J 2_454 . 127.01(13)
O2H Ba2 O2J . . 75.15(11)
O1G Ba2 O2J . . 147.22(12)
O1K Ba2 O2J . . 80.67(13)
O2C Ba2 O2G 2_454 . 70.44(16)
O2H Ba2 O2G . . 121.12(12)
O1G Ba2 O2G . . 46.14(12)
O1K Ba2 O2G . . 72.66(14)
O2J Ba2 O2G . . 152.92(12)
O2C Ba2 O2F 2_454 2_454 76.30(13)
O2H Ba2 O2F . 2_454 139.81(12)
O1G Ba2 O2F . 2_454 142.26(12)
O1K Ba2 O2F . 2_454 77.17(13)
O2J Ba2 O2F . 2_454 70.12(11)
O2G Ba2 O2F . 2_454 98.83(12)
O2C Ba2 O2K 2_454 . 161.04(14)
O2H Ba2 O2K . . 71.17(12)
O1G Ba2 O2K . . 84.71(13)
O1K Ba2 O2K . . 45.68(12)
O2J Ba2 O2K . . 71.94(12)
O2G Ba2 O2K . . 92.06(13)
O2F Ba2 O2K 2_454 . 114.78(12)
O2C Ba2 O2L 2_454 . 73.16(15)
O2H Ba2 O2L . . 70.74(12)
O1G Ba2 O2L . . 122.94(13)
O1K Ba2 O2L . . 136.64(14)
O2J Ba2 O2L . . 59.19(12)
O2G Ba2 O2L . . 143.52(13)
O2F Ba2 O2L 2_454 . 74.41(12)
O2K Ba2 O2L . . 123.65(11)
O1A Ba3 O1C 4_656 . 91.28(15)
O1A Ba3 O1I 4_656 . 86.27(15)
O1C Ba3 O1I . . 77.15(17)
O1A Ba3 O2L 4_656 . 86.95(13)
O1C Ba3 O2L . . 133.38(14)
O1I Ba3 O2L . . 148.86(15)
O1A Ba3 O2J 4_656 . 146.14(12)
O1C Ba3 O2J . . 108.64(13)
O1I Ba3 O2J . . 124.07(14)
O2L Ba3 O2J . . 59.39(11)
O1A Ba3 O1B 4_656 . 69.90(13)
O1C Ba3 O1B . . 142.30(14)
O1I Ba3 O1B . . 69.51(17)
O2L Ba3 O1B . . 79.61(14)
O2J Ba3 O1B . . 104.44(12)
O1A Ba3 O2H 4_656 . 93.48(12)
O1C Ba3 O2H . . 64.62(13)
O1I Ba3 O2H . . 141.76(15)
O2L Ba3 O2H . . 69.00(11)
O2J Ba3 O2H . . 72.23(11)
O1B Ba3 O2H . . 145.34(13)
O1A Ba3 O1J 4_656 . 160.48(13)
O1C Ba3 O1J . . 69.82(14)
O1I Ba3 O1J . . 93.90(14)
O2L Ba3 O1J . . 102.31(12)
O2J Ba3 O1J . . 44.83(11)
O1B Ba3 O1J . . 128.32(13)
O2H Ba3 O1J . . 74.37(11)
O1A Ba3 O2B 4_656 . 113.39(12)
O1C Ba3 O2B . . 143.49(15)
O1I Ba3 O2B . . 78.07(15)
O2L Ba3 O2B . . 76.89(12)
O2J Ba3 O2B . . 65.43(11)
O1B Ba3 O2B . . 43.85(12)
O2H Ba3 O2B . . 135.06(11)
O1J Ba3 O2B . . 85.64(12)
O2K Ba4 O1H . . 98.82(13)
O2K Ba4 O1D . 2 78.39(12)
O1H Ba4 O1D . 2 77.08(13)
O2K Ba4 O1C . . 122.03(13)
O1H Ba4 O1C . . 76.89(15)
O1D Ba4 O1C 2 . 149.07(14)
O2K Ba4 O2C . . 156.01(15)
O1H Ba4 O2C . . 96.91(15)
O1D Ba4 O2C 2 . 122.98(13)
O1C Ba4 O2C . . 45.23(12)
O2K Ba4 O2H . . 72.40(12)
O1H Ba4 O2H . . 46.20(11)
O1D Ba4 O2H 2 . 107.81(12)
O1C Ba4 O2H . . 63.66(12)
O2C Ba4 O2H . . 106.85(12)
O2K Ba4 O1F . . 83.44(14)
O1H Ba4 O1F . . 177.56(13)
O1D Ba4 O1F 2 . 102.57(12)
O1C Ba4 O1F . . 102.73(15)
O2C Ba4 O1F . . 81.24(15)
O2H Ba4 O1F . . 135.83(11)
O2K Ba4 O2F . . 107.99(12)
O1H Ba4 O2F . . 133.59(12)
O1D Ba4 O2F 2 . 72.32(12)
O1C Ba4 O2F . . 116.04(12)
O2C Ba4 O2F . . 72.79(12)
O2H Ba4 O2F . . 179.61(11)
O1F Ba4 O2F . . 44.36(11)
O2K Ba4 O1L . 2 134.83(12)
O1H Ba4 O1L . 2 65.28(12)
O1D Ba4 O1L 2 2 57.31(11)
O1C Ba4 O1L . 2 96.37(13)
O2C Ba4 O1L . 2 68.63(14)
O2H Ba4 O1L . 2 110.80(11)
O1F Ba4 O1L . 2 112.45(12)
O2F Ba4 O1L . 2 68.94(11)
O2K Ba4 O1J . . 66.16(12)
O1H Ba4 O1J . . 118.31(11)
O1D Ba4 O1J 2 . 142.69(11)
O1C Ba4 O1J . . 66.19(13)
O2C Ba4 O1J . . 90.42(14)
O2H Ba4 O1J . . 73.02(11)
O1F Ba4 O1J . . 63.42(11)
O2F Ba4 O1J . . 107.11(11)
O1L Ba4 O1J 2 . 159.00(11)
O2F Ba5 O2E 2_454 . 141.70(12)
O2F Ba5 O2B 2_454 . 136.29(12)
O2E Ba5 O2B . . 80.70(12)
O2F Ba5 O2W 2_454 . 92.40(14)
O2E Ba5 O2W . . 75.13(14)
O2B Ba5 O2W . . 89.97(14)
O2F Ba5 O1L 2_454 . 73.29(12)
O2E Ba5 O1L . . 111.15(12)
O2B Ba5 O1L . . 105.76(12)
O2W Ba5 O1L . . 163.68(14)
O2F Ba5 O1E 2_454 . 138.19(12)
O2E Ba5 O1E . . 45.16(11)
O2B Ba5 O1E . . 74.31(12)
O2W Ba5 O1E . . 119.54(14)
O1L Ba5 O1E . . 70.22(12)
O2F Ba5 O2J 2_454 . 70.36(11)
O2E Ba5 O2J . . 141.09(12)
O2B Ba5 O2J . . 66.48(11)
O2W Ba5 O2J . . 84.19(13)
O1L Ba5 O2J . . 97.90(11)
O1E Ba5 O2J . . 134.06(11)
O2F Ba5 O1D 2_454 . 72.89(11)
O2E Ba5 O1D . . 78.60(12)
O2B Ba5 O1D . . 144.24(12)
O2W Ba5 O1D . . 112.18(13)
O1L Ba5 O1D . . 56.71(11)
O1E Ba5 O1D . . 70.39(12)
O2J Ba5 O1D . . 140.24(11)
O2F Ba5 O2L 2_454 . 74.24(12)
O2E Ba5 O2L . . 136.21(12)
O2B Ba5 O2L . . 76.72(12)
O2W Ba5 O2L . . 140.87(13)
O1L Ba5 O2L . . 43.46(11)
O1E Ba5 O2L . . 92.35(11)
O2J Ba5 O2L . . 56.71(11)
O1D Ba5 O2L . . 98.99(11)
O2F Ba5 O2D 2_454 . 80.41(12)
O2E Ba5 O2D . . 61.30(12)
O2B Ba5 O2D . . 139.97(12)
O2W Ba5 O2D . . 69.56(13)
O1L Ba5 O2D . . 99.65(11)
O1E Ba5 O2D . . 86.17(12)
O2J Ba5 O2D . . 139.66(11)
O1D Ba5 O2D . . 43.06(11)
O2L Ba5 O2D . . 139.85(11)
O2G Ba6 O2I 2 . 88.67(16)
O2G Ba6 O2E 2 3_655 148.78(14)
O2I Ba6 O2E . 3_655 111.41(15)
O2G Ba6 O1F 2 . 85.98(14)
O2I Ba6 O1F . . 131.98(16)
O2E Ba6 O1F 3_655 . 96.54(13)
O2G Ba6 O1W 2 . 75.60(15)
O2I Ba6 O1W . . 152.22(18)
O2E Ba6 O1W 3_655 . 75.99(13)
O1F Ba6 O1W . . 70.49(14)
O2G Ba6 O2D 2 3_655 97.96(14)
O2I Ba6 O2D . 3_655 76.06(16)
O2E Ba6 O2D 3_655 3_655 66.10(13)
O1F Ba6 O2D . 3_655 151.91(13)
O1W Ba6 O2D . 3_655 83.50(14)
O2G Ba6 O1J 2 . 117.30(14)
O2I Ba6 O1J . . 71.59(17)
O2E Ba6 O1J 3_655 . 92.30(13)
O1F Ba6 O1J . . 68.96(12)
O1W Ba6 O1J . . 136.00(14)
O2D Ba6 O1J 3_655 . 130.54(12)
C1A O1A Ba3 . 4_666 148.1(4)
C1A O1A Ba1 . . 89.7(4)
Ba3 O1A Ba1 4_666 . 110.11(14)
C1A O2A Ba1 . . 98.2(4)
O1A C1A O2A . . 124.0(6)
O1A C1A C2A . . 118.6(6)
O2A C1A C2A . . 117.4(6)
C1A C2A H2AA . . 109.5
C1A C2A H2AB . . 109.5
H2AA C2A H2AB . . 109.5
C1A C2A H2AC . . 109.5
H2AA C2A H2AC . . 109.5
H2AB C2A H2AC . . 109.5
C1B O1B Ba1 . 4_656 149.4(4)
C1B O1B Ba3 . . 93.2(4)
Ba1 O1B Ba3 4_656 . 109.51(15)
C1B O2B Ba5 . . 126.6(4)
C1B O2B Ba3 . . 90.3(4)
Ba5 O2B Ba3 . . 100.41(13)
O2B C1B O1B . . 122.5(6)
O2B C1B C2B . . 119.4(6)
O1B C1B C2B . . 118.1(6)
C1B C2B H2BA . . 109.5
C1B C2B H2BB . . 109.5
H2BA C2B H2BB . . 109.5
C1B C2B H2BC . . 109.5
H2BA C2B H2BC . . 109.5
H2BB C2B H2BC . . 109.5
C1C O1C Ba3 . . 149.8(5)
C1C O1C Ba4 . . 96.6(4)
Ba3 O1C Ba4 . . 104.77(14)
C1C O2C Ba2 . 2 150.5(4)
C1C O2C Ba4 . . 95.7(4)
Ba2 O2C Ba4 2 . 108.60(16)
O1C C1C O2C . . 122.4(6)
O1C C1C C2C . . 118.7(6)
O2C C1C C2C . . 118.7(6)
C1C C2C H2CA . . 109.5
C1C C2C H2CB . . 109.5
H2CA C2C H2CB . . 109.5
C1C C2C H2CC . . 109.5
H2CA C2C H2CC . . 109.5
H2CB C2C H2CC . . 109.5
C1D O1D Ba4 . 2_454 125.7(4)
C1D O1D Ba1 . 2_454 128.6(4)
Ba4 O1D Ba1 2_454 2_454 99.45(12)
C1D O1D Ba5 . . 97.8(3)
Ba4 O1D Ba5 2_454 . 99.51(12)
Ba1 O1D Ba5 2_454 . 97.43(12)
C1D O2D Ba6 . 3_655 124.5(4)
C1D O2D Ba5 . . 94.6(3)
Ba6 O2D Ba5 3_655 . 103.69(14)
O2D C1D O1D . . 123.1(5)
O2D C1D C2D . . 119.5(6)
O1D C1D C2D . . 117.4(6)
C1D C2D H2DA . . 109.5
C1D C2D H2DB . . 109.5
H2DA C2D H2DB . . 109.5
C1D C2D H2DC . . 109.5
H2DA C2D H2DC . . 109.5
H2DB C2D H2DC . . 109.5
C1E O1E Ba1 . 2_454 129.3(4)
C1E O1E Ba5 . . 92.4(4)
Ba1 O1E Ba5 2_454 . 100.72(13)
C1E O2E Ba6 . 3_655 137.8(4)
C1E O2E Ba5 . . 99.3(3)
Ba6 O2E Ba5 3_655 . 113.08(14)
O2E C1E O1E . . 122.3(6)
O2E C1E C2E . . 117.4(5)
O1E C1E C2E . . 120.2(6)
C1E C2E H2EA . . 109.5
C1E C2E H2EB . . 109.5
H2EA C2E H2EB . . 109.5
C1E C2E H2EC . . 109.5
H2EA C2E H2EC . . 109.5
H2EB C2E H2EC . . 109.5
C1F O1F Ba6 . . 145.8(4)
C1F O1F Ba4 . . 92.9(3)
Ba6 O1F Ba4 . . 107.79(14)
C1F O2F Ba5 . 2 140.4(4)
C1F O2F Ba2 . 2 110.9(3)
Ba5 O2F Ba2 2 2 103.24(13)
C1F O2F Ba4 . . 89.7(3)
Ba5 O2F Ba4 2 . 102.41(13)
Ba2 O2F Ba4 2 . 102.29(13)
O1F C1F O2F . . 122.1(5)
O1F C1F C2F . . 119.2(5)
O2F C1F C2F . . 118.7(5)
C1F C2F H2FA . . 109.5
C1F C2F H2FB . . 109.5
H2FA C2F H2FB . . 109.5
C1F C2F H2FC . . 109.5
H2FA C2F H2FC . . 109.5
H2FB C2F H2FC . . 109.5
C1G O1G Ba2 . . 97.6(4)
C1G O2G Ba6 . 2_454 143.8(4)
C1G O2G Ba2 . . 94.2(4)
Ba6 O2G Ba2 2_454 . 118.74(16)
O2G C1G O1G . . 121.9(6)
O2G C1G C2G . . 118.9(6)
O1G C1G C2G . . 119.2(6)
C1G C2G H2GA . . 109.5
C1G C2G H2GB . . 109.5
H2GA C2G H2GB . . 109.5
C1G C2G H2GC . . 109.5
H2GA C2G H2GC . . 109.5
H2GB C2G H2GC . . 109.5
C1H O1H Ba4 . . 96.6(3)
C1H O1H Ba1 . . 149.8(4)
Ba4 O1H Ba1 . . 101.67(13)
C1H O2H Ba2 . . 123.3(4)
C1H O2H Ba4 . . 92.6(3)
Ba2 O2H Ba4 . . 107.61(13)
C1H O2H Ba3 . . 128.9(4)
Ba2 O2H Ba3 . . 100.27(12)
Ba4 O2H Ba3 . . 98.65(11)
O1H C1H O2H . . 124.0(5)
O1H C1H C2H . . 118.8(6)
O2H C1H C2H . . 117.2(5)
C1H C2H H2HA . . 109.5
C1H C2H H2HB . . 109.5
H2HA C2H H2HB . . 109.5
C1H C2H H2HC . . 109.5
H2HA C2H H2HC . . 109.5
H2HB C2H H2HC . . 109.5
C1I O1I Ba3 . . 120.3(4)
C1I O2I Ba6 . . 152.8(5)
O1I C1I O2I . . 123.0(7)
O1I C1I C2I . . 117.6(6)
O2I C1I C2I . . 119.3(7)
C1I C2I H2IA . . 109.5
C1I C2I H2IB . . 109.5
H2IA C2I H2IB . . 109.5
C1I C2I H2IC . . 109.5
H2IA C2I H2IC . . 109.5
H2IB C2I H2IC . . 109.5
C1J O1J Ba6 . . 125.3(4)
C1J O1J Ba3 . . 92.7(3)
Ba6 O1J Ba3 . . 121.13(15)
C1J O1J Ba4 . . 121.2(3)
Ba6 O1J Ba4 . . 100.12(12)
Ba3 O1J Ba4 . . 93.10(12)
C1J O2J Ba2 . . 118.5(3)
C1J O2J Ba3 . . 97.3(3)
Ba2 O2J Ba3 . . 99.45(12)
C1J O2J Ba5 . . 135.5(4)
Ba2 O2J Ba5 . . 98.46(11)
Ba3 O2J Ba5 . . 100.13(12)
O2J C1J O1J . . 122.5(5)
O2J C1J C2J . . 118.3(5)
O1J C1J C2J . . 119.2(5)
C1J C2J H2JA . . 109.5
C1J C2J H2JB . . 109.5
H2JA C2J H2JB . . 109.5
C1J C2J H2JC . . 109.5
H2JA C2J H2JC . . 109.5
H2JB C2J H2JC . . 109.5
C1K O1K Ba2 . . 98.2(4)
C1K O2K Ba4 . . 156.9(4)
C1K O2K Ba2 . . 93.6(4)
Ba4 O2K Ba2 . . 108.82(14)
O1K C1K O2K . . 122.4(6)
O1K C1K C2K . . 118.9(6)
O2K C1K C2K . . 118.6(6)
C1K C2K H2KA . . 109.5
C1K C2K H2KB . . 109.5
H2KA C2K H2KB . . 109.5
C1K C2K H2KC . . 109.5
H2KA C2K H2KC . . 109.5
H2KB C2K H2KC . . 109.5
C1L O1L Ba1 . 2_454 132.1(4)
C1L O1L Ba5 . . 99.8(3)
Ba1 O1L Ba5 2_454 . 101.77(13)
C1L O1L Ba4 . 2_454 121.3(4)
Ba1 O1L Ba4 2_454 2_454 97.60(11)
Ba5 O1L Ba4 . 2_454 97.35(12)
C1L O2L Ba3 . . 143.6(4)
C1L O2L Ba2 . . 115.6(4)
Ba3 O2L Ba2 . . 97.92(12)
C1L O2L Ba5 . . 93.1(3)
Ba3 O2L Ba5 . . 98.07(13)
Ba2 O2L Ba5 . . 95.05(12)
O1L C1L O2L . . 121.9(5)
O1L C1L C2L . . 119.4(5)
O2L C1L C2L . . 118.7(6)
C1L C2L H2LA . . 109.5
C1L C2L H2LB . . 109.5
H2LA C2L H2LB . . 109.5
C1L C2L H2LC . . 109.5
H2LA C2L H2LC . . 109.5
H2LB C2L H2LC . . 109.5
Ba6 O1W H1WA . . 131(4)
Ba6 O1W H1WB . . 114(4)
H1WA O1W H1WB . . 111(4)
Ba5 O2W H2WA . . 133(4)
Ba5 O2W H2WB . . 114(4)
H2WA O2W H2WB . . 112(4)
Ba1 O3W H3WA . . 114(5)
Ba1 O3W H3WB . . 126(5)
H3WA O3W H3WB . . 112(4)
Ba1 O4W H4WB . . 117(10)
Ba1 O4W H4WA . . 124(10)
H4WB O4W H4WA . . 111(4)

loop_
_geom_bond_atom_site_label_1
_geom_bond_atom_site_label_2
_geom_bond_site_symmetry_2
_geom_bond_distance
Ba1 O3W . 2.695(4)
Ba1 O1B 4_666 2.754(4)
Ba1 O2A . 2.763(4)
Ba1 O1L 2 2.796(4)
Ba1 O1E 2 2.799(4)
Ba1 O1H . 2.823(4)
Ba1 O1D 2 2.897(4)
Ba1 O1A . 2.944(4)
Ba1 O4W . 2.914(14)
Ba2 O2C 2_454 2.692(4)
Ba2 O2H . 2.736(4)
Ba2 O1G . 2.760(4)
Ba2 O1K . 2.787(5)
Ba2 O2J . 2.826(4)
Ba2 O2G . 2.838(4)
Ba2 O2F 2_454 2.842(4)
Ba2 O2K . 2.875(4)
Ba2 O2L . 2.891(4)
Ba3 O1A 4_656 2.686(4)
Ba3 O1C . 2.689(4)
Ba3 O1I . 2.770(5)
Ba3 O2L . 2.850(4)
Ba3 O2J . 2.850(4)
Ba3 O1B . 2.899(5)
Ba3 O2H . 2.904(4)
Ba3 O1J . 2.940(4)
Ba3 O2B . 2.962(4)
Ba4 O2K . 2.671(4)
Ba4 O1H . 2.782(4)
Ba4 O1D 2 2.799(4)
Ba4 O1C . 2.824(4)
Ba4 O2C . 2.838(4)
Ba4 O2H . 2.855(4)
Ba4 O1F . 2.860(4)
Ba4 O2F . 2.925(4)
Ba4 O1L 2 2.978(4)
Ba4 O1J . 3.075(4)
Ba5 O2F 2_454 2.715(4)
Ba5 O2E . 2.778(4)
Ba5 O2B . 2.802(4)
Ba5 O2W . 2.854(5)
Ba5 O1L . 2.878(4)
Ba5 O1E . 2.917(4)
Ba5 O2J . 2.928(4)
Ba5 O1D . 2.962(4)
Ba5 O2L . 3.016(5)
Ba5 O2D . 3.035(4)
Ba6 O2G 2 2.651(4)
Ba6 O2I . 2.686(5)
Ba6 O2E 3_655 2.688(4)
Ba6 O1F . 2.719(4)
Ba6 O1W . 2.721(4)
Ba6 O2D 3_655 2.760(4)
Ba6 O1J . 2.800(4)
O1A C1A . 1.244(7)
O2A C1A . 1.248(7)
C1A C2A . 1.523(9)
C2A H2AA . 0.9600
C2A H2AB . 0.9600
C2A H2AC . 0.9600
O1B C1B . 1.248(7)
O2B C1B . 1.248(7)
C1B C2B . 1.502(9)
C2B H2BA . 0.9600
C2B H2BB . 0.9600
C2B H2BC . 0.9600
O1C C1C . 1.239(7)
O2C C1C . 1.245(7)
C1C C2C . 1.509(9)
C2C H2CA . 0.9600
C2C H2CB . 0.9600
C2C H2CC . 0.9600
O1D C1D . 1.259(7)
O2D C1D . 1.246(7)
C1D C2D . 1.513(8)
C2D H2DA . 0.9600
C2D H2DB . 0.9600
C2D H2DC . 0.9600
O1E C1E . 1.256(7)
O2E C1E . 1.245(7)
C1E C2E . 1.513(8)
C2E H2EA . 0.9600
C2E H2EB . 0.9600
C2E H2EC . 0.9600
O1F C1F . 1.244(7)
O2F C1F . 1.252(7)
C1F C2F . 1.510(8)
C2F H2FA . 0.9600
C2F H2FB . 0.9600
C2F H2FC . 0.9600
O1G C1G . 1.262(7)
O2G C1G . 1.249(7)
C1G C2G . 1.501(9)
C2G H2GA . 0.9600
C2G H2GB . 0.9600
C2G H2GC . 0.9600
O1H C1H . 1.243(7)
O2H C1H . 1.263(7)
C1H C2H . 1.501(8)
C2H H2HA . 0.9600
C2H H2HB . 0.9600
C2H H2HC . 0.9600
O1I C1I . 1.231(8)
O2I C1I . 1.232(7)
C1I C2I . 1.477(10)
C2I H2IA . 0.9600
C2I H2IB . 0.9600
C2I H2IC . 0.9600
O1J C1J . 1.267(6)
O2J C1J . 1.253(6)
C1J C2J . 1.500(8)
C2J H2JA . 0.9600
C2J H2JB . 0.9600
C2J H2JC . 0.9600
O1K C1K . 1.248(7)
O2K C1K . 1.262(7)
C1K C2K . 1.497(9)
C2K H2KA . 0.9600
C2K H2KB . 0.9600
C2K H2KC . 0.9600
O1L C1L . 1.249(7)
O2L C1L . 1.252(7)
C1L C2L . 1.510(8)
C2L H2LA . 0.9600
C2L H2LB . 0.9600
C2L H2LC . 0.9600
O1W H1WA . 0.85(4)
O1W H1WB . 0.85(4)
O2W H2WA . 0.85(4)
O2W H2WB . 0.85(4)
O3W H3WA . 0.85(4)
O3W H3WB . 0.85(4)
O4W H4WB . 0.85(4)
O4W H4WA . 0.85(4)

loop_
_geom_hbond_atom_site_label_D
_geom_hbond_atom_site_label_H
_geom_hbond_atom_site_label_A
_geom_hbond_site_symmetry_A
_geom_hbond_distance_DH
_geom_hbond_distance_HA
_geom_hbond_distance_DA
_geom_hbond_angle_DHA
O1W H1WA O2A 4_756 0.85(4) 1.88(4) 2.728(6) 173(8)
O1W H1WB O1K 2 0.85(4) 1.95(4) 2.731(6) 153(7)
O2W H2WA O2B 3_655 0.85(4) 2.26(4) 3.015(6) 149(6)
O2W H2WB O2I 3_655 0.85(4) 1.93(4) 2.740(7) 158(8)
O3W H3WA O1G . 0.85(4) 1.91(4) 2.746(6) 170(7)
O3W H3WB O1I 4_666 0.85(4) 1.91(4) 2.702(7) 155(6)
O4W H4WA O1E 4_666 0.85(4) 2.05(5) 2.885(19) 166(15)
O4W H4WB O1B 2 0.85(4) 2.33(7) 3.130(17) 157(18)
